data_7211709
loop_
_publ_author_name
'Wang, Duo-Zhi'
'Hu, Tong-Liang'
'Zhao, Jiong-Peng'
'Bu, Xian-He'

_publ_section_title
;
 Metal--organic coordination architectures of bis(1,2,4-triazole) ligands
 bearing different spacers: syntheses, structures and luminescent
 properties
;
_journal_issue 11
_journal_name_full CrystEngComm
_journal_page_first 3587
_journal_paper_doi 10.1039/b913147g
_journal_volume 12
_journal_year 2010
_chemical_formula_sum 'C36 H34 Cd N14 O7'
_chemical_formula_weight 885.16
_chemical_name_systematic
;
?
;
_space_group_IT_number 15
_symmetry_cell_setting monoclinic
_symmetry_space_group_name_Hall '-C 2yc'
_symmetry_space_group_name_H-M 'C 1 2/c 1'
_atom_sites_solution_hydrogens geom
_atom_sites_solution_primary direct
_atom_sites_solution_secondary difmap
_audit_creation_method SHELXL-97
_cell_angle_alpha 90.00
_cell_angle_beta 97.34(3)
_cell_angle_gamma 90.00
_cell_formula_units_Z 4
_cell_length_a 10.252(2)
_cell_length_b 13.494(3)
_cell_length_c 27.698(6)
_cell_measurement_temperature 293(2)
_cell_volume 3800.4(14)
_computing_cell_refinement SMART
_computing_data_collection 'SMART (Bruker, 1998)'
_computing_data_reduction 'SAINT (Bruker, 1998)'
_computing_molecular_graphics 'SHELXTL (Sheldrick, 1997b)'
_computing_publication_material SHELXTL
_computing_structure_refinement 'SHELXL-97 (Sheldrick, 1997a)'
_computing_structure_solution 'SHELXS-97 (Sheldrick, 1997a)'
_diffrn_ambient_temperature 293(2)
_diffrn_measured_fraction_theta_full 0.994
_diffrn_measured_fraction_theta_max 0.994
_diffrn_measurement_device_type 'Bruker SMART CCD area-detector'
_diffrn_measurement_method '\f and \w scans'
_diffrn_radiation_monochromator graphite
_diffrn_radiation_source 'fine-focus sealed tube'
_diffrn_radiation_type MoK\a
_diffrn_radiation_wavelength 0.71073
_diffrn_reflns_av_R_equivalents 0.0529
_diffrn_reflns_av_sigmaI/netI 0.0408
_diffrn_reflns_limit_h_max 12
_diffrn_reflns_limit_h_min -12
_diffrn_reflns_limit_k_max 15
_diffrn_reflns_limit_k_min -16
_diffrn_reflns_limit_l_max 30
_diffrn_reflns_limit_l_min -32
_diffrn_reflns_number 14007
_diffrn_reflns_theta_full 25.00
_diffrn_reflns_theta_max 25.00
_diffrn_reflns_theta_min 1.48
_diffrn_standards_number 0
_exptl_absorpt_coefficient_mu 0.644
_exptl_absorpt_correction_T_max 0.7993
_exptl_absorpt_correction_T_min 0.7387
_exptl_absorpt_correction_type multi-scan
_exptl_absorpt_process_details SADABS
_exptl_crystal_colour Colorless
_exptl_crystal_density_diffrn 1.547
_exptl_crystal_density_meas ?
_exptl_crystal_density_method 'not measured'
_exptl_crystal_description Block
_exptl_crystal_F_000 1800
_exptl_crystal_size_max 0.22
_exptl_crystal_size_mid 0.20
_exptl_crystal_size_min 0.18
_refine_diff_density_max 0.733
_refine_diff_density_min -0.495
_refine_diff_density_rms 0.100
_refine_ls_extinction_coef 0.0050(11)
_refine_ls_extinction_expression Fc^*^=kFc[1+0.001xFc^2^\l^3^/sin(2\q)]^-1/4^
_refine_ls_extinction_method SHELXL
_refine_ls_goodness_of_fit_ref 1.065
_refine_ls_hydrogen_treatment constr
_refine_ls_matrix_type full
_refine_ls_number_parameters 275
_refine_ls_number_reflns 3316
_refine_ls_number_restraints 39
_refine_ls_restrained_S_all 1.105
_refine_ls_R_factor_all 0.0857
_refine_ls_R_factor_gt 0.0737
_refine_ls_shift/su_max 0.004
_refine_ls_shift/su_mean 0.001
_refine_ls_structure_factor_coef Fsqd
_refine_ls_weighting_details 'calc w=1/[\s^2^(Fo^2^)+(0.2000P)^2^+0.0000P] where P=(Fo^2^+2Fc^2^)/3'
_refine_ls_weighting_scheme calc
_refine_ls_wR_factor_gt 0.2557
_refine_ls_wR_factor_ref 0.2732
_reflns_number_gt 2825
_reflns_number_total 3316
_reflns_threshold_expression >2sigma(I)
_cod_data_source_file b913147g.txt
_cod_data_source_block 1
_cod_depositor_comments
;
The following automatic conversions were performed:

'_symmetry_cell_setting' value 'Monoclinic' changed to 'monoclinic'
according to /home/saulius/struct/CIF-dictionaries/cif_core.dic
dictionary named 'cif_core.dic' version 2.4.2 from
2011-04-26.

'_exptl_absorpt_correction_type' value 'Multi-Scan'
changed to 'multi-scan' according to
/home/saulius/struct/CIF-dictionaries/cif_core.dic dictionary named
'cif_core.dic' version 2.4.2 from 2011-04-26.

Automatic conversion script
Id: cif_fix_values 1891 2012-01-12 08:04:46Z andrius 

The following automatic conversions were performed:

'_exptl_crystal_density_meas' value 'None' was changed to '?' - the
value is perceived as not measured.

Automatic conversion script
Id: cif_fix_values 3008 2015-01-20 13:52:24Z robertas 
;
_cod_original_cell_volume 3800.3(13)
_cod_original_sg_symbol_H-M 'C 2/c'
_cod_database_code 7211709

loop_
_symmetry_equiv_pos_as_xyz
'x, y, z'
'-x, y, -z+1/2'
'x+1/2, y+1/2, z'
'-x+1/2, y+1/2, -z+1/2'
'-x, -y, -z'
'x, -y, z-1/2'
'-x+1/2, -y+1/2, -z'
'x+1/2, -y+1/2, z-1/2'

loop_
_atom_site_label
_atom_site_type_symbol
_atom_site_fract_x
_atom_site_fract_y
_atom_site_fract_z
_atom_site_U_iso_or_equiv
_atom_site_adp_type
_atom_site_occupancy
_atom_site_symmetry_multiplicity
_atom_site_calc_flag
_atom_site_refinement_flags
_atom_site_disorder_assembly
_atom_site_disorder_group
N5 N -0.0541(5) 0.7899(4) 0.37739(19) 0.0549(12) Uani 1 1 d . . .
N2 N -0.1457(5) 1.2845(4) 0.4332(2) 0.0623(14) Uani 1 1 d . . .
C16 C -0.4358(6) 0.6463(4) 0.2662(2) 0.0554(15) Uani 1 1 d . . .
N1 N -0.1031(5) 1.1384(4) 0.4606(2) 0.0598(13) Uani 1 1 d . A .
C2 C -0.0534(6) 1.2241(5) 0.4523(3) 0.0633(17) Uani 1 1 d . . .
H2A H 0.0352 1.2404 0.4590 0.076 Uiso 1 1 calc R . .
N4 N -0.0316(5) 0.9118(4) 0.4277(2) 0.0599(13) Uani 1 1 d . A .
C14 C -0.3121(7) 0.6860(6) 0.3439(3) 0.0700(18) Uani 1 1 d . . .
H14A H -0.3113 0.7046 0.3763 0.084 Uiso 1 1 calc R . .
N7 N 0.2834(6) 1.0970(5) 0.4867(2) 0.0755(17) Uani 1 1 d DU . .
C7 C -0.0206(7) 1.4117(4) 0.2745(3) 0.0627(16) Uani 1 1 d . . .
C10 C -0.0522(7) 0.8153(5) 0.4225(3) 0.0644(17) Uani 1 1 d . . .
H10A H -0.0638 0.7720 0.4478 0.077 Uiso 1 1 calc R . .
C13 C -0.1943(6) 0.6707(4) 0.3255(3) 0.0576(16) Uani 1 1 d . . .
C12 C -0.0648(6) 0.6882(5) 0.3569(3) 0.0681(19) Uani 1 1 d . . .
H12A H -0.0555 0.6407 0.3834 0.082 Uiso 1 1 calc R . .
H12B H 0.0066 0.6773 0.3377 0.082 Uiso 1 1 calc R . .
C8 C 0.0677(6) 1.4343(5) 0.3149(3) 0.0676(18) Uani 1 1 d . . .
H8A H 0.1528 1.4535 0.3110 0.081 Uiso 1 1 calc R . .
C18 C -0.1988(6) 0.6420(5) 0.2773(3) 0.0651(19) Uani 1 1 d . . .
H18A H -0.1208 0.6310 0.2643 0.078 Uiso 1 1 calc R . .
N6 N -0.0345(7) 0.8677(5) 0.3496(2) 0.0814(18) Uani 1 1 d . . .
C17 C -0.3179(7) 0.6294(6) 0.2483(3) 0.074(2) Uani 1 1 d . . .
H17A H -0.3187 0.6092 0.2162 0.089 Uiso 1 1 calc R . .
C11 C -0.0242(8) 0.9400(6) 0.3820(3) 0.076(2) Uani 1 1 d . . .
H11A H -0.0126 1.0058 0.3735 0.091 Uiso 1 1 calc R . .
C4 C -0.0972(7) 1.3992(5) 0.3679(3) 0.0651(17) Uani 1 1 d . . .
C6 C -0.1483(7) 1.3827(5) 0.2814(3) 0.0669(18) Uani 1 1 d . . .
H6A H -0.2084 1.3657 0.2547 0.080 Uiso 1 1 calc R . .
C15 C -0.4305(6) 0.6738(5) 0.3148(3) 0.0643(17) Uani 1 1 d . . .
H15A H -0.5085 0.6843 0.3279 0.077 Uiso 1 1 calc R . .
C3 C -0.1365(8) 1.3900(5) 0.4188(3) 0.078(2) Uani 1 1 d . . .
H3A H -0.0720 1.4236 0.4418 0.093 Uiso 1 1 calc R . .
H3B H -0.2208 1.4220 0.4198 0.093 Uiso 1 1 calc R . .
C9 C 0.0304(7) 1.4285(5) 0.3612(3) 0.0716(19) Uani 1 1 d . . .
H9A H 0.0907 1.4443 0.3881 0.086 Uiso 1 1 calc R . .
N3 N -0.2622(6) 1.2376(6) 0.4283(3) 0.111(3) Uani 1 1 d . . .
C5 C -0.1849(7) 1.3792(5) 0.3268(3) 0.0676(18) Uani 1 1 d . . .
H5A H -0.2714 1.3629 0.3303 0.081 Uiso 1 1 calc R . .
C1 C -0.2318(7) 1.1503(7) 0.4448(4) 0.102(3) Uani 1 1 d . . .
H1A H -0.2934 1.1000 0.4457 0.122 Uiso 1 1 calc R . .
O2 O 0.3879(5) 1.1084(4) 0.4713(3) 0.1007(19) Uani 1 1 d DU A .
Cd1 Cd 0.0000 1.0000 0.5000 0.0610(4) Uani 1 2 d S . .
O1W O 0.0000 0.822(3) 0.2500 0.297(13) Uani 1 2 d S . .
O1 O 0.1877(5) 1.0596(5) 0.4659(3) 0.114(2) Uani 1 1 d DU A .
O3 O 0.3021(12) 1.0683(13) 0.5313(3) 0.143(6) Uani 0.579(16) 1 d PDU A 1
O3' O 0.2491(11) 1.1888(9) 0.5011(6) 0.114(7) Uani 0.421(16) 1 d PDU . 2

loop_
_atom_site_aniso_label
_atom_site_aniso_U_11
_atom_site_aniso_U_22
_atom_site_aniso_U_33
_atom_site_aniso_U_23
_atom_site_aniso_U_13
_atom_site_aniso_U_12
N5 0.059(3) 0.045(3) 0.058(3) -0.013(2) -0.003(2) -0.002(2)
N2 0.062(3) 0.055(3) 0.068(3) -0.011(3) 0.000(2) 0.009(2)
C16 0.064(3) 0.036(3) 0.060(4) -0.001(3) -0.017(3) 0.003(3)
N1 0.063(3) 0.053(3) 0.062(3) -0.008(3) 0.004(2) 0.002(2)
C2 0.048(3) 0.067(4) 0.074(5) -0.001(3) 0.007(3) 0.001(3)
N4 0.074(3) 0.040(3) 0.063(4) -0.005(2) -0.001(3) -0.004(2)
C14 0.069(4) 0.074(5) 0.063(4) 0.005(3) -0.008(3) -0.003(3)
N7 0.062(3) 0.087(4) 0.077(4) -0.018(3) 0.010(3) -0.019(3)
C7 0.072(4) 0.043(3) 0.073(4) -0.002(3) 0.006(3) 0.005(3)
C10 0.074(4) 0.054(4) 0.064(5) 0.003(3) 0.002(3) -0.006(3)
C13 0.057(3) 0.037(3) 0.075(4) -0.006(3) -0.006(3) 0.004(2)
C12 0.065(4) 0.050(4) 0.083(5) -0.022(3) -0.013(3) 0.008(3)
C8 0.065(4) 0.054(4) 0.084(5) 0.002(3) 0.009(4) 0.000(3)
C18 0.054(3) 0.059(4) 0.079(5) -0.022(3) -0.007(3) 0.012(3)
N6 0.113(5) 0.073(4) 0.058(4) -0.011(3) 0.008(3) -0.025(4)
C17 0.069(4) 0.081(5) 0.067(5) -0.024(4) -0.010(3) 0.005(3)
C11 0.099(5) 0.056(4) 0.070(5) 0.001(4) 0.002(4) -0.017(4)
C4 0.079(4) 0.043(3) 0.073(5) -0.003(3) 0.009(4) 0.008(3)
C6 0.065(4) 0.057(4) 0.077(5) -0.004(3) 0.004(3) -0.004(3)
C15 0.058(3) 0.062(4) 0.070(5) 0.007(3) -0.003(3) -0.004(3)
C3 0.101(5) 0.055(4) 0.078(5) -0.008(4) 0.019(4) 0.017(4)
C9 0.074(4) 0.047(4) 0.089(6) -0.007(4) -0.006(4) -0.002(3)
N3 0.061(4) 0.095(5) 0.167(8) 0.020(5) -0.025(4) 0.002(3)
C5 0.076(4) 0.048(4) 0.080(5) -0.004(3) 0.014(4) 0.000(3)
C1 0.061(4) 0.075(5) 0.160(10) 0.016(6) -0.023(5) -0.010(4)
O2 0.092(4) 0.072(3) 0.144(5) -0.016(3) 0.038(4) -0.018(3)
Cd1 0.0776(6) 0.0489(6) 0.0555(6) -0.0041(2) 0.0043(4) -0.0022(3)
O1W 0.22(2) 0.48(4) 0.190(19) 0.000 0.005(16) 0.000
O1 0.084(4) 0.115(5) 0.145(5) -0.046(4) 0.021(4) -0.031(4)
O3 0.140(9) 0.168(11) 0.121(9) 0.017(8) 0.017(7) -0.018(8)
O3' 0.099(9) 0.104(10) 0.141(11) -0.021(8) 0.017(7) -0.003(7)

loop_
_atom_type_symbol
_atom_type_description
_atom_type_scat_dispersion_real
_atom_type_scat_dispersion_imag
_atom_type_scat_source
C C 0.0033 0.0016 'International Tables Vol C Tables 4.2.6.8 and 6.1.1.4'
H H 0.0000 0.0000 'International Tables Vol C Tables 4.2.6.8 and 6.1.1.4'
N N 0.0061 0.0033 'International Tables Vol C Tables 4.2.6.8 and 6.1.1.4'
O O 0.0106 0.0060 'International Tables Vol C Tables 4.2.6.8 and 6.1.1.4'
Cd Cd -0.8075 1.2024 'International Tables Vol C Tables 4.2.6.8 and 6.1.1.4'
Cl Cl 0.1484 0.1585 'International Tables Vol C Tables 4.2.6.8 and 6.1.1.4'

loop_
_geom_angle_atom_site_label_1
_geom_angle_atom_site_label_2
_geom_angle_atom_site_label_3
_geom_angle
_geom_angle_site_symmetry_1
_geom_angle_site_symmetry_3
C10 N5 N6 111.4(5) . .
C10 N5 C12 127.2(6) . .
N6 N5 C12 121.1(6) . .
C2 N2 N3 109.6(6) . .
C2 N2 C3 129.7(6) . .
N3 N2 C3 120.7(6) . .
C17 C16 C15 117.6(6) . .
C17 C16 C16 121.7(8) . 2_455
C15 C16 C16 120.3(8) . 2_455
C2 N1 C1 103.1(6) . .
C2 N1 Cd1 129.0(4) . .
C1 N1 Cd1 127.7(5) . .
N1 C2 N2 110.3(6) . .
N1 C2 H2A 124.8 . .
N2 C2 H2A 124.8 . .
C10 N4 C11 101.9(6) . .
C10 N4 Cd1 126.9(5) . .
C11 N4 Cd1 131.0(5) . .
C15 C14 C13 120.6(7) . .
C15 C14 H14A 119.7 . .
C13 C14 H14A 119.7 . .
O1 N7 O2 126.7(6) . .
O1 N7 O3 110.5(7) . .
O2 N7 O3 110.3(7) . .
O1 N7 O3' 107.5(7) . .
O2 N7 O3' 105.1(7) . .
O3 N7 O3' 90.2(12) . .
C8 C7 C6 118.5(7) . .
C8 C7 C7 120.7(8) . 2
C6 C7 C7 120.6(8) . 2
N5 C10 N4 110.3(6) . .
N5 C10 H10A 124.9 . .
N4 C10 H10A 124.9 . .
C18 C13 C14 118.3(6) . .
C18 C13 C12 121.2(6) . .
C14 C13 C12 120.4(7) . .
N5 C12 C13 112.4(5) . .
N5 C12 H12A 109.1 . .
C13 C12 H12A 109.1 . .
N5 C12 H12B 109.1 . .
C13 C12 H12B 109.1 . .
H12A C12 H12B 107.8 . .
C7 C8 C9 120.5(6) . .
C7 C8 H8A 119.7 . .
C9 C8 H8A 119.7 . .
C17 C18 C13 120.8(6) . .
C17 C18 H18A 119.6 . .
C13 C18 H18A 119.6 . .
C11 N6 N5 101.2(6) . .
C16 C17 C18 121.2(7) . .
C16 C17 H17A 119.4 . .
C18 C17 H17A 119.4 . .
N6 C11 N4 115.2(7) . .
N6 C11 H11A 122.4 . .
N4 C11 H11A 122.4 . .
C5 C4 C9 117.7(7) . .
C5 C4 C3 121.8(7) . .
C9 C4 C3 120.6(7) . .
C5 C6 C7 120.7(7) . .
C5 C6 H6A 119.7 . .
C7 C6 H6A 119.7 . .
C14 C15 C16 121.4(7) . .
C14 C15 H15A 119.3 . .
C16 C15 H15A 119.3 . .
N2 C3 C4 111.1(5) . .
N2 C3 H3A 109.4 . .
C4 C3 H3A 109.4 . .
N2 C3 H3B 109.4 . .
C4 C3 H3B 109.4 . .
H3A C3 H3B 108.0 . .
C8 C9 C4 120.7(7) . .
C8 C9 H9A 119.6 . .
C4 C9 H9A 119.6 . .
C1 N3 N2 102.9(6) . .
C6 C5 C4 121.8(7) . .
C6 C5 H5A 119.1 . .
C4 C5 H5A 119.1 . .
N3 C1 N1 114.1(7) . .
N3 C1 H1A 123.0 . .
N1 C1 H1A 123.0 . .
N4 Cd1 N4 180.000(2) . 5_576
N4 Cd1 N1 90.12(18) . .
N4 Cd1 N1 89.88(18) 5_576 .
N4 Cd1 N1 89.88(18) . 5_576
N4 Cd1 N1 90.12(18) 5_576 5_576
N1 Cd1 N1 180.0(2) . 5_576
N4 Cd1 O1 82.06(19) . .
N4 Cd1 O1 97.94(19) 5_576 .
N1 Cd1 O1 83.5(2) . .
N1 Cd1 O1 96.5(2) 5_576 .
N4 Cd1 O1 97.94(19) . 5_576
N4 Cd1 O1 82.06(19) 5_576 5_576
N1 Cd1 O1 96.5(2) . 5_576
N1 Cd1 O1 83.5(2) 5_576 5_576
O1 Cd1 O1 180.000(1) . 5_576
N7 O1 Cd1 127.7(5) . .
N7 O3' O3' 153.3(16) . 7_576

loop_
_geom_bond_atom_site_label_1
_geom_bond_atom_site_label_2
_geom_bond_distance
_geom_bond_site_symmetry_2
N5 C10 1.294(9) .
N5 N6 1.333(8) .
N5 C12 1.483(7) .
N2 C2 1.307(8) .
N2 N3 1.343(9) .
N2 C3 1.485(9) .
C16 C17 1.383(10) .
C16 C15 1.389(10) .
C16 C16 1.496(12) 2_455
N1 C2 1.297(9) .
N1 C1 1.346(9) .
N1 Cd1 2.345(5) .
C2 H2A 0.9300 .
N4 C10 1.324(8) .
N4 C11 1.333(9) .
N4 Cd1 2.317(5) .
C14 C15 1.379(9) .
C14 C13 1.386(10) .
C14 H14A 0.9300 .
N7 O1 1.185(7) .
N7 O2 1.214(7) .
N7 O3 1.285(10) .
N7 O3' 1.362(10) .
C7 C8 1.380(10) .
C7 C6 1.403(10) .
C7 C7 1.472(14) 2
C10 H10A 0.9300 .
C13 C18 1.384(10) .
C13 C12 1.511(9) .
C12 H12A 0.9700 .
C12 H12B 0.9700 .
C8 C9 1.387(11) .
C8 H8A 0.9300 .
C18 C17 1.384(9) .
C18 H18A 0.9300 .
N6 C11 1.320(10) .
C17 H17A 0.9300 .
C11 H11A 0.9300 .
C4 C5 1.385(11) .
C4 C9 1.402(10) .
C4 C3 1.519(11) .
C6 C5 1.357(11) .
C6 H6A 0.9300 .
C15 H15A 0.9300 .
C3 H3A 0.9700 .
C3 H3B 0.9700 .
C9 H9A 0.9300 .
N3 C1 1.287(11) .
C5 H5A 0.9300 .
C1 H1A 0.9300 .
Cd1 N4 2.317(5) 5_576
Cd1 N1 2.345(5) 5_576
Cd1 O1 2.388(6) .
Cd1 O1 2.388(6) 5_576
O3' O3' 1.65(2) 7_576

loop_
_geom_torsion_atom_site_label_1
_geom_torsion_atom_site_label_2
_geom_torsion_atom_site_label_3
_geom_torsion_atom_site_label_4
_geom_torsion
_geom_torsion_site_symmetry_1
_geom_torsion_site_symmetry_4
C1 N1 C2 N2 0.6(9) . .
Cd1 N1 C2 N2 -174.4(4) . .
N3 N2 C2 N1 -0.1(9) . .
C3 N2 C2 N1 178.3(6) . .
N6 N5 C10 N4 0.1(8) . .
C12 N5 C10 N4 175.2(5) . .
C11 N4 C10 N5 1.1(7) . .
Cd1 N4 C10 N5 -174.4(4) . .
C15 C14 C13 C18 -0.7(10) . .
C15 C14 C13 C12 177.4(7) . .
C10 N5 C12 C13 111.6(8) . .
N6 N5 C12 C13 -73.7(8) . .
C18 C13 C12 N5 122.2(7) . .
C14 C13 C12 N5 -55.9(9) . .
C6 C7 C8 C9 -0.2(10) . .
C7 C7 C8 C9 -176.2(5) 2 .
C14 C13 C18 C17 0.4(11) . .
C12 C13 C18 C17 -177.8(7) . .
C10 N5 N6 C11 -1.3(8) . .
C12 N5 N6 C11 -176.7(6) . .
C15 C16 C17 C18 -1.6(11) . .
C16 C16 C17 C18 171.6(6) 2_455 .
C13 C18 C17 C16 0.8(12) . .
N5 N6 C11 N4 2.1(9) . .
C10 N4 C11 N6 -2.1(9) . .
Cd1 N4 C11 N6 173.1(5) . .
C8 C7 C6 C5 1.6(10) . .
C7 C7 C6 C5 177.6(5) 2 .
C13 C14 C15 C16 -0.1(11) . .
C17 C16 C15 C14 1.3(10) . .
C16 C16 C15 C14 -172.1(5) 2_455 .
C2 N2 C3 C4 84.6(9) . .
N3 N2 C3 C4 -97.0(8) . .
C5 C4 C3 N2 74.5(8) . .
C9 C4 C3 N2 -105.6(7) . .
C7 C8 C9 C4 0.4(10) . .
C5 C4 C9 C8 -1.9(9) . .
C3 C4 C9 C8 178.2(6) . .
C2 N2 N3 C1 -0.4(11) . .
C3 N2 N3 C1 -179.0(8) . .
C7 C6 C5 C4 -3.2(11) . .
C9 C4 C5 C6 3.3(10) . .
C3 C4 C5 C6 -176.8(6) . .
N2 N3 C1 N1 0.8(13) . .
C2 N1 C1 N3 -0.9(12) . .
Cd1 N1 C1 N3 174.2(7) . .
C10 N4 Cd1 N4 -81(100) . 5_576
C11 N4 Cd1 N4 105(100) . 5_576
C10 N4 Cd1 N1 -147.7(6) . .
C11 N4 Cd1 N1 38.2(6) . .
C10 N4 Cd1 N1 32.3(6) . 5_576
C11 N4 Cd1 N1 -141.8(6) . 5_576
C10 N4 Cd1 O1 128.9(6) . .
C11 N4 Cd1 O1 -45.2(7) . .
C10 N4 Cd1 O1 -51.1(6) . 5_576
C11 N4 Cd1 O1 134.8(7) . 5_576
C2 N1 Cd1 N4 -114.2(6) . .
C1 N1 Cd1 N4 72.0(8) . .
C2 N1 Cd1 N4 65.8(6) . 5_576
C1 N1 Cd1 N4 -108.0(8) . 5_576
C2 N1 Cd1 N1 -50(100) . 5_576
C1 N1 Cd1 N1 137(100) . 5_576
C2 N1 Cd1 O1 -32.2(6) . .
C1 N1 Cd1 O1 154.0(8) . .
C2 N1 Cd1 O1 147.8(6) . 5_576
C1 N1 Cd1 O1 -26.0(8) . 5_576
O2 N7 O1 Cd1 163.8(6) . .
O3 N7 O1 Cd1 26.0(12) . .
O3' N7 O1 Cd1 -71.0(11) . .
N4 Cd1 O1 N7 -160.3(8) . .
N4 Cd1 O1 N7 19.7(8) 5_576 .
N1 Cd1 O1 N7 108.7(7) . .
N1 Cd1 O1 N7 -71.3(7) 5_576 .
O1 Cd1 O1 N7 -54(100) 5_576 .
O1 N7 O3' O3' -111(4) . 7_576
O2 N7 O3' O3' 27(4) . 7_576
O3 N7 O3' O3' 138(4) . 7_576
